data_7061454
loop_
_publ_author_name
'Wu, Zhan'
'Cui, Shu'
'Zhao, Zhenqin'
'He, Bingling'
'Li, Xiu-Ling'

_publ_section_title
;
 Photophysical properties of homobimetallic Cu(i)--Cu(i) and
 heterobimetallic Cu(i)--Ag(i) complexes of
 2-(6-bromo-2-pyridyl)-1H-imidazo[4,5-f][1,10]phenanthroline
;
_journal_issue 18
_journal_name_full 'New Journal of Chemistry'
_journal_page_first 8881
_journal_page_last 8891
_journal_paper_doi 10.1039/D2NJ00774F
_journal_volume 46
_journal_year 2022
_chemical_formula_moiety 'C90 H66 Br Cu2 N5 O2 P4, 2(Cl O4), 4(C H2 Cl2)'
_chemical_formula_sum 'C94 H74 Br Cl10 Cu2 N5 O10 P4'
_chemical_formula_weight 2118.95
_space_group_crystal_system triclinic
_space_group_IT_number 2
_space_group_name_Hall '-P 1'
_space_group_name_H-M_alt 'P -1'
_atom_sites_solution_hydrogens geom
_audit_creation_date 2022-04-03
_audit_creation_method
;
Olex2 1.2
(compiled 2018.05.29 svn.r3508 for OlexSys, GUI svn.r5506)
;
_audit_update_record
;
2022-04-04 deposited with the CCDC.	2022-04-06 downloaded from the CCDC.
;
_cell_angle_alpha 82.0390(10)
_cell_angle_beta 70.3860(10)
_cell_angle_gamma 83.2990(10)
_cell_formula_units_Z 2
_cell_length_a 15.5719(15)
_cell_length_b 15.9403(15)
_cell_length_c 20.762(2)
_cell_measurement_reflns_used 9968
_cell_measurement_temperature 150(2)
_cell_measurement_theta_max 28.684
_cell_measurement_theta_min 2.293
_cell_volume 4794.1(8)
_computing_molecular_graphics 'Olex2 (Dolomanov et al., 2009)'
_computing_publication_material 'Olex2 (Dolomanov et al., 2009)'
_computing_structure_refinement 'ShelXL (Sheldrick, 2015)'
_diffrn_ambient_temperature 150.0
_diffrn_measured_fraction_theta_full 0.984
_diffrn_measured_fraction_theta_max 0.984
_diffrn_measurement_device_type 'CCD area detector'
_diffrn_radiation_type MoK\a
_diffrn_radiation_wavelength 0.71073
_diffrn_reflns_av_R_equivalents 0.0180
_diffrn_reflns_av_unetI/netI 0.0380
_diffrn_reflns_Laue_measured_fraction_full 0.984
_diffrn_reflns_Laue_measured_fraction_max 0.984
_diffrn_reflns_limit_h_max 18
_diffrn_reflns_limit_h_min -18
_diffrn_reflns_limit_k_max 18
_diffrn_reflns_limit_k_min -17
_diffrn_reflns_limit_l_max 24
_diffrn_reflns_limit_l_min -23
_diffrn_reflns_number 24403
_diffrn_reflns_point_group_measured_fraction_full 0.984
_diffrn_reflns_point_group_measured_fraction_max 0.984
_diffrn_reflns_theta_full 24.999
_diffrn_reflns_theta_max 24.999
_diffrn_reflns_theta_min 2.293
_exptl_absorpt_coefficient_mu 1.265
_exptl_absorpt_correction_T_max 0.7458
_exptl_absorpt_correction_T_min 0.5963
_exptl_absorpt_correction_type multi-scan
_exptl_absorpt_process_details
;
SADABS-2014/3 (Bruker,2014/3) was used for absorption correction.
wR2(int) was 0.0503 before and 0.0315 after correction.
The Ratio of minimum to maximum transmission is 0.7995.
The \l/2 correction factor is 0.00150.
;
_exptl_crystal_colour yellow
_exptl_crystal_density_diffrn 1.468
_exptl_crystal_description prism
_exptl_crystal_F_000 2152
_exptl_crystal_preparation Luminescent
_refine_diff_density_max 1.649
_refine_diff_density_min -1.074
_refine_diff_density_rms 0.076
_refine_ls_extinction_method none
_refine_ls_goodness_of_fit_ref 1.044
_refine_ls_hydrogen_treatment constr
_refine_ls_matrix_type full
_refine_ls_number_parameters 1054
_refine_ls_number_reflns 16608
_refine_ls_number_restraints 0
_refine_ls_restrained_S_all 1.044
_refine_ls_R_factor_all 0.0568
_refine_ls_R_factor_gt 0.0451
_refine_ls_shift/su_max 0.001
_refine_ls_shift/su_mean 0.000
_refine_ls_structure_factor_coef Fsqd
_refine_ls_weighting_details 'w=1/[\s^2^(Fo^2^)+(0.0644P)^2^+6.1371P] where P=(Fo^2^+2Fc^2^)/3'
_refine_ls_weighting_scheme calc
_refine_ls_wR_factor_gt 0.1194
_refine_ls_wR_factor_ref 0.1263
_reflns_Friedel_coverage 0.000
_reflns_number_gt 13598
_reflns_number_total 16608
_reflns_threshold_expression 'I > 2\s(I)'
_cod_data_source_file d2nj00774f2.cif
_cod_data_source_block la
_cod_depositor_comments 'Adding full bibliography for 7061454--7061457.cif.'
_cod_original_cell_volume 4794.2(8)
_cod_database_code 7061454
_shelx_shelxl_version_number 2014/7
_shelx_space_group_comment
;
The symmetry employed for this shelxl refinement is uniquely defined
by the following loop, which should always be used as a source of
symmetry information in preference to the above space-group names.
They are only intended as comments.
;
_olex2_refinement_description
;
1. Fixed Uiso
 At 1.2 times of:
  All C(H) groups, All C(H,H) groups, All N(H) groups
2.a Secondary CH2 refined with riding coordinates:
 C01(H01A,H01B)
2.b Aromatic/amide H refined with riding coordinates:
 N3(H3), C1(H1), C2(H2), C3(H3A), C8(H8), C9(H9), C10(H10), C15(H15), C16(H16),
  C17(H17), C20(H20), C21(H21), C22(H22), C23(H23), C24(H24), C26(H26),
 C27(H27), C28(H28), C29(H29), C30(H30), C32(H32), C33(H33), C34(H34), C35(H35),
  C38(H38), C39(H39), C40(H40), C41(H41), C44(H44), C45(H45), C46(H46),
 C47(H47), C48(H48), C50(H50), C51(H51), C52(H52), C53(H53), C54(H54), C56(H56),
  C57(H57), C58(H58), C59(H59), C60(H60), C62(H62), C63(H63), C64(H64),
 C65(H65), C66(H66), C68(H68), C69(H69), C70(H70), C71(H71), C74(H74), C75(H75),
  C76(H76), C77(H77), C80(H80), C81(H81), C82(H82), C83(H83), C84(H84),
 C86(H86), C87(H87), C88(H88), C89(H89), C90(H90)
;
_platon_squeeze_void_probe_radius 1.20
_olex2_submission_special_instructions 'No special instructions were received'

loop_
_space_group_symop_operation_xyz
'x, y, z'
'-x, -y, -z'

loop_
_atom_site_label
_atom_site_type_symbol
_atom_site_fract_x
_atom_site_fract_y
_atom_site_fract_z
_atom_site_U_iso_or_equiv
_atom_site_adp_type
_atom_site_occupancy
_atom_site_site_symmetry_order
_atom_site_calc_flag
_atom_site_refinement_flags_posn
_atom_site_refinement_flags_adp
_atom_site_refinement_flags_occupancy
_atom_site_disorder_assembly
_atom_site_disorder_group
Cu1 Cu 0.63943(3) 0.69137(2) 0.17875(2) 0.02099(10) Uani 1 1 d . . . . .
Cu2 Cu 0.30699(3) 0.32067(3) 0.38637(2) 0.02581(10) Uani 1 1 d . . . . .
Cl1 Cl 0.03684(6) 0.61184(6) 0.13532(4) 0.0326(2) Uani 1 1 d . . . . .
Cl2 Cl 0.75273(6) 0.16508(6) 0.42009(5) 0.0375(2) Uani 1 1 d . . . . .
Cl3 Cl 0.18877(10) 0.56648(9) 0.89455(6) 0.0683(4) Uani 1 1 d . . . . .
Cl4 Cl 0.36488(9) 0.54341(9) 0.91793(6) 0.0646(3) Uani 1 1 d . . . . .
P1 P 0.61632(6) 0.78156(5) 0.26066(4) 0.02159(18) Uani 1 1 d . . . . .
P2 P 0.66994(6) 0.75369(5) 0.07245(4) 0.02230(18) Uani 1 1 d . . . . .
P3 P 0.32712(6) 0.28211(5) 0.27987(4) 0.02347(18) Uani 1 1 d . . . . .
P4 P 0.17976(5) 0.39692(5) 0.44249(4) 0.02058(17) Uani 1 1 d . . . . .
O1 O 0.54016(16) 0.87411(15) 0.15215(11) 0.0289(5) Uani 1 1 d . . . . .
O2 O 0.19950(15) 0.43983(14) 0.30112(11) 0.0237(5) Uani 1 1 d . . . . .
O3 O 0.0680(5) 0.5809(3) 0.07203(19) 0.140(3) Uani 1 1 d . . . . .
O4 O 0.1074(3) 0.6528(3) 0.1423(4) 0.149(3) Uani 1 1 d . . . . .
O5 O -0.0373(2) 0.6739(2) 0.13840(18) 0.0617(9) Uani 1 1 d . . . . .
O6 O 0.0133(2) 0.54392(18) 0.18822(13) 0.0466(7) Uani 1 1 d . . . . .
O7 O 0.7270(2) 0.25359(18) 0.41281(19) 0.0600(9) Uani 1 1 d . . . . .
O8 O 0.7111(3) 0.1238(3) 0.3840(3) 0.1184(19) Uani 1 1 d . . . . .
O9 O 0.7187(4) 0.1334(4) 0.4881(2) 0.134(2) Uani 1 1 d . . . . .
O10 O 0.8483(2) 0.1508(3) 0.3946(2) 0.0858(12) Uani 1 1 d . . . . .
N1 N 0.69550(17) 0.58373(16) 0.22332(13) 0.0210(6) Uani 1 1 d . . . . .
N2 N 0.52502(18) 0.62517(16) 0.21954(13) 0.0200(5) Uani 1 1 d . . . . .
N3 N 0.57233(18) 0.33164(16) 0.38012(13) 0.0221(6) Uani 1 1 d . . . . .
H3 H 0.6178 0.3040 0.3921 0.027 Uiso 1 1 calc R . . . .
N4 N 0.43201(18) 0.36375(16) 0.37367(13) 0.0210(6) Uani 1 1 d . . . . .
N5 N 0.3698(2) 0.21077(18) 0.43669(14) 0.0283(6) Uani 1 1 d . . . . .
C1 C 0.7794(2) 0.5670(2) 0.22739(17) 0.0251(7) Uani 1 1 d . . . . .
H1 H 0.8249 0.6045 0.2016 0.030 Uiso 1 1 calc R . . . .
C2 C 0.8035(2) 0.4972(2) 0.26761(18) 0.0300(8) Uani 1 1 d . . . . .
H2 H 0.8644 0.4877 0.2688 0.036 Uiso 1 1 calc R . . . .
C3 C 0.7393(2) 0.4422(2) 0.30546(17) 0.0255(7) Uani 1 1 d . . . . .
H3A H 0.7549 0.3943 0.3332 0.031 Uiso 1 1 calc R . . . .
C01 C 0.2461(3) 0.5353(4) 0.9535(3) 0.0630(14) Uani 1 1 d . . . . .
H01A H 0.2344 0.4757 0.9725 0.076 Uiso 1 1 calc R . . . .
H01B H 0.2213 0.5710 0.9921 0.076 Uiso 1 1 calc R . . . .
C4 C 0.6502(2) 0.4578(2) 0.30263(16) 0.0215(7) Uani 1 1 d . . . . .
C5 C 0.5756(2) 0.40682(19) 0.33877(15) 0.0202(6) Uani 1 1 d . . . . .
C6 C 0.4880(2) 0.42626(19) 0.33538(15) 0.0203(6) Uani 1 1 d . . . . .
C7 C 0.4660(2) 0.50134(19) 0.29544(15) 0.0196(6) Uani 1 1 d . . . . .
C8 C 0.3784(2) 0.5278(2) 0.29254(16) 0.0236(7) Uani 1 1 d . . . . .
H8 H 0.3282 0.4948 0.3172 0.028 Uiso 1 1 calc R . . . .
C9 C 0.3661(2) 0.6023(2) 0.25343(16) 0.0252(7) Uani 1 1 d . . . . .
H9 H 0.3072 0.6212 0.2505 0.030 Uiso 1 1 calc R . . . .
C10 C 0.4409(2) 0.6497(2) 0.21816(16) 0.0232(7) Uani 1 1 d . . . . .
H10 H 0.4314 0.7016 0.1920 0.028 Uiso 1 1 calc R . . . .
C11 C 0.5383(2) 0.55216(19) 0.25810(15) 0.0189(6) Uani 1 1 d . . . . .
C12 C 0.6305(2) 0.53056(19) 0.26100(15) 0.0190(6) Uani 1 1 d . . . . .
C13 C 0.4853(2) 0.3078(2) 0.39914(16) 0.0226(7) Uani 1 1 d . . . . .
C14 C 0.4518(2) 0.2292(2) 0.44109(16) 0.0255(7) Uani 1 1 d . . . . .
C15 C 0.4968(3) 0.1783(2) 0.4792(2) 0.0381(9) Uani 1 1 d . . . . .
H15 H 0.5525 0.1938 0.4818 0.046 Uiso 1 1 calc R . . . .
C16 C 0.4603(3) 0.1030(3) 0.5145(2) 0.0439(10) Uani 1 1 d . . . . .
H16 H 0.4905 0.0674 0.5421 0.053 Uiso 1 1 calc R . . . .
C17 C 0.3810(3) 0.0802(2) 0.5094(2) 0.0410(9) Uani 1 1 d . . . . .
H17 H 0.3555 0.0285 0.5322 0.049 Uiso 1 1 calc R . . . .
C18 C 0.3394(3) 0.1368(2) 0.46902(18) 0.0328(8) Uani 1 1 d . . . . .
C19 C 0.7094(2) 0.8448(2) 0.25498(17) 0.0256(7) Uani 1 1 d . . . . .
C20 C 0.7954(3) 0.8251(2) 0.20887(18) 0.0341(8) Uani 1 1 d . . . . .
H20 H 0.8033 0.7819 0.1797 0.041 Uiso 1 1 calc R . . . .
C21 C 0.8696(3) 0.8681(3) 0.2051(2) 0.0463(10) Uani 1 1 d . . . . .
H21 H 0.9285 0.8538 0.1740 0.056 Uiso 1 1 calc R . . . .
C22 C 0.8575(3) 0.9316(3) 0.2468(2) 0.0522(11) Uani 1 1 d . . . . .
H22 H 0.9083 0.9613 0.2441 0.063 Uiso 1 1 calc R . . . .
C23 C 0.7730(3) 0.9525(3) 0.2921(2) 0.0484(11) Uani 1 1 d . . . . .
H23 H 0.7653 0.9968 0.3202 0.058 Uiso 1 1 calc R . . . .
C24 C 0.6988(3) 0.9090(2) 0.2967(2) 0.0363(9) Uani 1 1 d . . . . .
H24 H 0.6405 0.9230 0.3286 0.044 Uiso 1 1 calc R . . . .
C25 C 0.5958(2) 0.7173(2) 0.34396(15) 0.0218(7) Uani 1 1 d . . . . .
C26 C 0.6656(2) 0.6989(2) 0.37295(18) 0.0291(8) Uani 1 1 d . . . . .
H26 H 0.7211 0.7259 0.3529 0.035 Uiso 1 1 calc R . . . .
C27 C 0.6538(3) 0.6411(2) 0.43093(19) 0.0351(8) Uani 1 1 d . . . . .
H27 H 0.7010 0.6295 0.4510 0.042 Uiso 1 1 calc R . . . .
C28 C 0.5740(3) 0.6000(2) 0.45995(18) 0.0309(8) Uani 1 1 d . . . . .
H28 H 0.5668 0.5597 0.4993 0.037 Uiso 1 1 calc R . . . .
C29 C 0.5052(2) 0.6181(2) 0.43121(17) 0.0277(7) Uani 1 1 d . . . . .
H29 H 0.4502 0.5903 0.4510 0.033 Uiso 1 1 calc R . . . .
C30 C 0.5155(2) 0.6762(2) 0.37401(17) 0.0251(7) Uani 1 1 d . . . . .
H30 H 0.4674 0.6883 0.3549 0.030 Uiso 1 1 calc R . . . .
C31 C 0.5140(2) 0.8556(2) 0.27473(16) 0.0244(7) Uani 1 1 d . . . . .
C32 C 0.4554(2) 0.8723(2) 0.34003(17) 0.0293(8) Uani 1 1 d . . . . .
H32 H 0.4713 0.8484 0.3794 0.035 Uiso 1 1 calc R . . . .
C33 C 0.3747(3) 0.9230(2) 0.34854(19) 0.0360(9) Uani 1 1 d . . . . .
H33 H 0.3360 0.9336 0.3934 0.043 Uiso 1 1 calc R . . . .
C34 C 0.3506(3) 0.9581(2) 0.2919(2) 0.0388(9) Uani 1 1 d . . . . .
H34 H 0.2952 0.9928 0.2976 0.047 Uiso 1 1 calc R . . . .
C35 C 0.4073(3) 0.9425(2) 0.22652(19) 0.0361(9) Uani 1 1 d . . . . .
H35 H 0.3907 0.9663 0.1874 0.043 Uiso 1 1 calc R . . . .
C36 C 0.4877(2) 0.8926(2) 0.21848(17) 0.0282(7) Uani 1 1 d . . . . .
C37 C 0.6226(3) 0.9109(2) 0.12058(17) 0.0297(8) Uani 1 1 d . . . . .
C38 C 0.6367(3) 0.9904(2) 0.1325(2) 0.0432(10) Uani 1 1 d . . . . .
H38 H 0.5902 1.0217 0.1647 0.052 Uiso 1 1 calc R . . . .
C39 C 0.7193(4) 1.0236(3) 0.0970(2) 0.0542(12) Uani 1 1 d . . . . .
H39 H 0.7298 1.0781 0.1052 0.065 Uiso 1 1 calc R . . . .
C40 C 0.7869(4) 0.9794(3) 0.0498(2) 0.0573(13) Uani 1 1 d . . . . .
H40 H 0.8431 1.0037 0.0252 0.069 Uiso 1 1 calc R . . . .
C41 C 0.7728(3) 0.8989(2) 0.03819(19) 0.0407(9) Uani 1 1 d . . . . .
H41 H 0.8196 0.8681 0.0059 0.049 Uiso 1 1 calc R . . . .
C42 C 0.6900(2) 0.8638(2) 0.07387(16) 0.0271(7) Uani 1 1 d . . . . .
C43 C 0.7694(2) 0.7136(2) 0.00503(16) 0.0237(7) Uani 1 1 d . . . . .
C44 C 0.8415(3) 0.6687(2) 0.02340(19) 0.0355(8) Uani 1 1 d . . . . .
H44 H 0.8394 0.6623 0.0701 0.043 Uiso 1 1 calc R . . . .
C45 C 0.9162(3) 0.6332(3) -0.0259(2) 0.0396(9) Uani 1 1 d . . . . .
H45 H 0.9655 0.6033 -0.0131 0.048 Uiso 1 1 calc R . . . .
C46 C 0.9187(3) 0.6417(3) -0.0938(2) 0.0419(10) Uani 1 1 d . . . . .
H46 H 0.9689 0.6161 -0.1274 0.050 Uiso 1 1 calc R . . . .
C47 C 0.8484(3) 0.6872(3) -0.1126(2) 0.0471(11) Uani 1 1 d . . . . .
H47 H 0.8511 0.6942 -0.1594 0.057 Uiso 1 1 calc R . . . .
C48 C 0.7741(3) 0.7227(3) -0.06368(18) 0.0365(9) Uani 1 1 d . . . . .
H48 H 0.7258 0.7537 -0.0771 0.044 Uiso 1 1 calc R . . . .
C49 C 0.5781(2) 0.7631(3) 0.03467(17) 0.0323(8) Uani 1 1 d . . . . .
C50 C 0.5569(3) 0.8390(3) -0.0022(2) 0.0488(11) Uani 1 1 d . . . . .
H50 H 0.5894 0.8878 -0.0077 0.059 Uiso 1 1 calc R . . . .
C51 C 0.4866(4) 0.8410(4) -0.0306(3) 0.0729(18) Uani 1 1 d . . . . .
H51 H 0.4718 0.8918 -0.0558 0.087 Uiso 1 1 calc R . . . .
C52 C 0.4388(3) 0.7714(5) -0.0226(3) 0.0765(19) Uani 1 1 d . . . . .
H52 H 0.3918 0.7740 -0.0426 0.092 Uiso 1 1 calc R . . . .
C53 C 0.4587(3) 0.6981(4) 0.0142(2) 0.0634(15) Uani 1 1 d . . . . .
H53 H 0.4248 0.6501 0.0203 0.076 Uiso 1 1 calc R . . . .
C54 C 0.5289(2) 0.6935(3) 0.04275(19) 0.0410(10) Uani 1 1 d . . . . .
H54 H 0.5428 0.6423 0.0679 0.049 Uiso 1 1 calc R . . . .
C55 C 0.2618(2) 0.2025(2) 0.26471(18) 0.0287(8) Uani 1 1 d . . . . .
C56 C 0.1752(3) 0.1885(2) 0.3111(2) 0.0369(9) Uani 1 1 d . . . . .
H56 H 0.1525 0.2172 0.3514 0.044 Uiso 1 1 calc R . . . .
C57 C 0.1219(3) 0.1328(3) 0.2990(3) 0.0499(11) Uani 1 1 d . . . . .
H57 H 0.0628 0.1233 0.3308 0.060 Uiso 1 1 calc R . . . .
C58 C 0.1545(3) 0.0912(3) 0.2408(3) 0.0527(12) Uani 1 1 d . . . . .
H58 H 0.1181 0.0525 0.2328 0.063 Uiso 1 1 calc R . . . .
C59 C 0.2392(3) 0.1053(3) 0.1941(2) 0.0463(11) Uani 1 1 d . . . . .
H59 H 0.2607 0.0773 0.1535 0.056 Uiso 1 1 calc R . . . .
C60 C 0.2936(3) 0.1601(2) 0.20607(19) 0.0354(9) Uani 1 1 d . . . . .
H60 H 0.3528 0.1687 0.1741 0.042 Uiso 1 1 calc R . . . .
C61 C 0.4461(2) 0.2378(2) 0.25212(17) 0.0289(8) Uani 1 1 d . . . . .
C62 C 0.4633(3) 0.1541(2) 0.27743(18) 0.0333(8) Uani 1 1 d . . . . .
H62 H 0.4142 0.1189 0.2994 0.040 Uiso 1 1 calc R . . . .
C63 C 0.5524(3) 0.1224(3) 0.2704(2) 0.0445(10) Uani 1 1 d . . . . .
H63 H 0.5639 0.0653 0.2877 0.053 Uiso 1 1 calc R . . . .
C64 C 0.6246(3) 0.1726(3) 0.2385(2) 0.0481(11) Uani 1 1 d . . . . .
H64 H 0.6854 0.1502 0.2340 0.058 Uiso 1 1 calc R . . . .
C65 C 0.6082(3) 0.2553(3) 0.2133(2) 0.0411(9) Uani 1 1 d . . . . .
H65 H 0.6577 0.2899 0.1911 0.049 Uiso 1 1 calc R . . . .
C66 C 0.5194(2) 0.2880(2) 0.22019(18) 0.0335(8) Uani 1 1 d . . . . .
H66 H 0.5085 0.3452 0.2030 0.040 Uiso 1 1 calc R . . . .
C67 C 0.3167(2) 0.3678(2) 0.21368(16) 0.0249(7) Uani 1 1 d . . . . .
C68 C 0.3707(3) 0.3691(2) 0.14482(17) 0.0324(8) Uani 1 1 d . . . . .
H68 H 0.4160 0.3241 0.1304 0.039 Uiso 1 1 calc R . . . .
C69 C 0.3587(3) 0.4360(3) 0.09680(18) 0.0381(9) Uani 1 1 d . . . . .
H69 H 0.3968 0.4369 0.0502 0.046 Uiso 1 1 calc R . . . .
C70 C 0.2915(3) 0.5010(2) 0.11686(18) 0.0352(9) Uani 1 1 d . . . . .
H70 H 0.2835 0.5463 0.0840 0.042 Uiso 1 1 calc R . . . .
C71 C 0.2361(2) 0.5002(2) 0.18475(18) 0.0301(8) Uani 1 1 d . . . . .
H71 H 0.1896 0.5444 0.1988 0.036 Uiso 1 1 calc R . . . .
C72 C 0.2493(2) 0.4342(2) 0.23183(16) 0.0248(7) Uani 1 1 d . . . . .
C73 C 0.1178(2) 0.4022(2) 0.33176(16) 0.0220(7) Uani 1 1 d . . . . .
C74 C 0.0620(2) 0.3865(2) 0.29599(17) 0.0264(7) Uani 1 1 d . . . . .
H74 H 0.0782 0.4015 0.2477 0.032 Uiso 1 1 calc R . . . .
C75 C -0.0186(2) 0.3483(2) 0.33244(19) 0.0322(8) Uani 1 1 d . . . . .
H75 H -0.0574 0.3363 0.3086 0.039 Uiso 1 1 calc R . . . .
C76 C -0.0432(2) 0.3274(2) 0.40274(19) 0.0307(8) Uani 1 1 d . . . . .
H76 H -0.0983 0.3008 0.4268 0.037 Uiso 1 1 calc R . . . .
C77 C 0.0126(2) 0.3454(2) 0.43820(18) 0.0278(7) Uani 1 1 d . . . . .
H77 H -0.0046 0.3314 0.4866 0.033 Uiso 1 1 calc R . . . .
C78 C 0.0939(2) 0.3838(2) 0.40311(16) 0.0221(7) Uani 1 1 d . . . . .
C79 C 0.1271(2) 0.3676(2) 0.53448(15) 0.0218(7) Uani 1 1 d . . . . .
C80 C 0.0892(2) 0.4265(2) 0.58190(17) 0.0262(7) Uani 1 1 d . . . . .
H80 H 0.0858 0.4853 0.5665 0.031 Uiso 1 1 calc R . . . .
C81 C 0.0564(2) 0.3996(2) 0.65154(18) 0.0325(8) Uani 1 1 d . . . . .
H81 H 0.0307 0.4403 0.6835 0.039 Uiso 1 1 calc R . . . .
C82 C 0.0608(3) 0.3148(3) 0.67486(18) 0.0385(9) Uani 1 1 d . . . . .
H82 H 0.0382 0.2968 0.7227 0.046 Uiso 1 1 calc R . . . .
C83 C 0.0982(3) 0.2557(3) 0.6281(2) 0.0440(10) Uani 1 1 d . . . . .
H83 H 0.1014 0.1969 0.6438 0.053 Uiso 1 1 calc R . . . .
C84 C 0.1309(3) 0.2822(2) 0.55867(19) 0.0359(9) Uani 1 1 d . . . . .
H84 H 0.1566 0.2412 0.5269 0.043 Uiso 1 1 calc R . . . .
C85 C 0.1884(2) 0.5117(2) 0.43554(15) 0.0215(7) Uani 1 1 d . . . . .
C86 C 0.1430(2) 0.5707(2) 0.39955(16) 0.0257(7) Uani 1 1 d . . . . .
H86 H 0.1027 0.5519 0.3798 0.031 Uiso 1 1 calc R . . . .
C87 C 0.1561(3) 0.6564(2) 0.39224(18) 0.0330(8) Uani 1 1 d . . . . .
H87 H 0.1255 0.6957 0.3669 0.040 Uiso 1 1 calc R . . . .
C88 C 0.2131(3) 0.6851(2) 0.4216(2) 0.0365(9) Uani 1 1 d . . . . .
H88 H 0.2221 0.7439 0.4164 0.044 Uiso 1 1 calc R . . . .
C89 C 0.2571(2) 0.6278(2) 0.45843(19) 0.0342(8) Uani 1 1 d . . . . .
H89 H 0.2948 0.6476 0.4799 0.041 Uiso 1 1 calc R . . . .
C90 C 0.2466(2) 0.5415(2) 0.46442(18) 0.0291(8) Uani 1 1 d . . . . .
H90 H 0.2792 0.5025 0.4883 0.035 Uiso 1 1 calc R . . . .
Br1 Br 0.23396(3) 0.10401(2) 0.45599(2) 0.03951(11) Uani 1 1 d . . . . .

loop_
_atom_site_aniso_label
_atom_site_aniso_U_11
_atom_site_aniso_U_22
_atom_site_aniso_U_33
_atom_site_aniso_U_23
_atom_site_aniso_U_13
_atom_site_aniso_U_12
Cu1 0.0213(2) 0.0199(2) 0.0210(2) 0.00045(15) -0.00688(16) -0.00116(15)
Cu2 0.0195(2) 0.0350(2) 0.0221(2) -0.00625(17) -0.00649(16) 0.00428(17)
Cl1 0.0243(4) 0.0390(5) 0.0300(4) 0.0002(4) -0.0057(3) 0.0010(4)
Cl2 0.0385(5) 0.0281(5) 0.0436(5) -0.0013(4) -0.0128(4) 0.0017(4)
Cl3 0.0784(9) 0.0824(9) 0.0567(7) -0.0249(6) -0.0402(7) 0.0197(7)
Cl4 0.0578(7) 0.0777(9) 0.0510(7) 0.0086(6) -0.0153(6) -0.0012(6)
P1 0.0235(4) 0.0202(4) 0.0208(4) -0.0009(3) -0.0085(3) 0.0020(3)
P2 0.0229(4) 0.0241(4) 0.0196(4) -0.0016(3) -0.0071(3) -0.0006(3)
P3 0.0244(4) 0.0237(4) 0.0202(4) -0.0035(3) -0.0058(3) 0.0037(3)
P4 0.0169(4) 0.0253(4) 0.0186(4) -0.0043(3) -0.0044(3) 0.0004(3)
O1 0.0319(13) 0.0297(13) 0.0235(12) -0.0033(10) -0.0099(10) 0.0070(10)
O2 0.0205(12) 0.0309(12) 0.0192(11) -0.0057(9) -0.0051(9) -0.0001(9)
O3 0.262(7) 0.079(3) 0.035(2) -0.0107(19) -0.014(3) 0.060(4)
O4 0.100(4) 0.074(3) 0.314(8) 0.082(4) -0.147(5) -0.048(3)
O5 0.0362(17) 0.0524(19) 0.074(2) 0.0135(16) -0.0006(15) 0.0111(14)
O6 0.0459(17) 0.0452(17) 0.0348(15) 0.0065(12) -0.0003(13) 0.0005(13)
O7 0.064(2) 0.0290(15) 0.105(3) 0.0008(16) -0.056(2) 0.0006(14)
O8 0.097(3) 0.097(3) 0.194(5) -0.092(4) -0.064(4) 0.006(3)
O9 0.122(4) 0.160(5) 0.072(3) 0.064(3) -0.011(3) 0.022(4)
O10 0.043(2) 0.084(3) 0.110(3) 0.005(2) -0.012(2) 0.0145(19)
N1 0.0173(14) 0.0205(13) 0.0233(14) -0.0016(11) -0.0048(11) -0.0005(11)
N2 0.0209(14) 0.0200(13) 0.0186(13) -0.0017(10) -0.0064(11) 0.0005(11)
N3 0.0229(14) 0.0205(14) 0.0224(14) 0.0022(11) -0.0091(11) 0.0005(11)
N4 0.0219(14) 0.0205(14) 0.0195(13) 0.0001(11) -0.0058(11) -0.0029(11)
N5 0.0310(16) 0.0250(15) 0.0268(15) -0.0012(12) -0.0076(13) -0.0013(12)
C1 0.0174(16) 0.0251(17) 0.0318(18) -0.0036(14) -0.0067(14) -0.0017(13)
C2 0.0224(18) 0.0311(19) 0.040(2) -0.0022(15) -0.0158(16) 0.0005(15)
C3 0.0241(18) 0.0242(17) 0.0294(18) 0.0006(14) -0.0124(14) 0.0005(14)
C01 0.062(3) 0.078(4) 0.052(3) 0.013(2) -0.026(2) -0.022(3)
C4 0.0224(17) 0.0223(16) 0.0214(16) -0.0047(13) -0.0089(13) 0.0004(13)
C5 0.0216(16) 0.0188(15) 0.0200(15) -0.0008(12) -0.0078(13) 0.0004(13)
C6 0.0220(16) 0.0209(16) 0.0166(15) -0.0039(12) -0.0040(13) -0.0007(13)
C7 0.0217(16) 0.0206(16) 0.0171(15) -0.0035(12) -0.0067(13) -0.0007(13)
C8 0.0166(16) 0.0299(18) 0.0218(16) -0.0022(13) -0.0029(13) -0.0019(13)
C9 0.0167(16) 0.0319(18) 0.0269(17) -0.0025(14) -0.0087(14) 0.0034(14)
C10 0.0218(17) 0.0234(17) 0.0230(16) -0.0019(13) -0.0078(13) 0.0047(13)
C11 0.0194(16) 0.0192(15) 0.0185(15) -0.0051(12) -0.0071(12) 0.0035(12)
C12 0.0183(16) 0.0193(15) 0.0187(15) -0.0051(12) -0.0046(12) 0.0008(12)
C13 0.0232(17) 0.0231(16) 0.0201(16) -0.0005(13) -0.0056(13) -0.0023(13)
C14 0.0307(19) 0.0230(17) 0.0203(16) -0.0004(13) -0.0057(14) -0.0025(14)
C15 0.040(2) 0.037(2) 0.040(2) 0.0024(17) -0.0166(18) -0.0047(17)
C16 0.055(3) 0.035(2) 0.043(2) 0.0079(18) -0.024(2) 0.0000(19)
C17 0.045(2) 0.031(2) 0.047(2) 0.0006(17) -0.0152(19) -0.0028(18)
C18 0.034(2) 0.0306(19) 0.0322(19) -0.0032(15) -0.0094(16) -0.0018(16)
C19 0.0316(19) 0.0196(16) 0.0274(17) 0.0025(13) -0.0139(15) -0.0018(14)
C20 0.034(2) 0.037(2) 0.0310(19) -0.0026(16) -0.0094(16) -0.0073(16)
C21 0.035(2) 0.055(3) 0.047(2) 0.000(2) -0.0087(19) -0.015(2)
C22 0.049(3) 0.052(3) 0.061(3) 0.005(2) -0.021(2) -0.027(2)
C23 0.063(3) 0.032(2) 0.058(3) -0.0108(19) -0.026(2) -0.007(2)
C24 0.040(2) 0.0289(19) 0.040(2) -0.0055(16) -0.0140(18) -0.0005(16)
C25 0.0244(17) 0.0197(16) 0.0200(16) -0.0027(12) -0.0068(13) 0.0035(13)
C26 0.0266(18) 0.0271(18) 0.0344(19) 0.0032(15) -0.0131(15) -0.0035(14)
C27 0.035(2) 0.036(2) 0.040(2) 0.0065(16) -0.0247(17) -0.0020(16)
C28 0.038(2) 0.0280(18) 0.0272(18) 0.0024(14) -0.0149(16) 0.0004(16)
C29 0.0275(18) 0.0263(18) 0.0273(18) -0.0037(14) -0.0048(15) -0.0050(14)
C30 0.0246(17) 0.0272(17) 0.0264(17) -0.0052(14) -0.0126(14) 0.0023(14)
C31 0.0250(17) 0.0212(16) 0.0256(17) -0.0018(13) -0.0084(14) 0.0040(13)
C32 0.034(2) 0.0249(18) 0.0265(18) -0.0022(14) -0.0091(15) 0.0036(15)
C33 0.038(2) 0.0289(19) 0.0308(19) -0.0060(15) 0.0011(16) 0.0056(16)
C34 0.032(2) 0.033(2) 0.044(2) -0.0020(17) -0.0089(17) 0.0131(16)
C35 0.036(2) 0.035(2) 0.036(2) -0.0015(16) -0.0149(17) 0.0106(16)
C36 0.0319(19) 0.0231(17) 0.0268(18) -0.0016(14) -0.0076(15) 0.0018(14)
C37 0.039(2) 0.0249(18) 0.0224(17) 0.0059(14) -0.0112(15) 0.0012(15)
C38 0.067(3) 0.0253(19) 0.030(2) 0.0000(16) -0.0094(19) 0.0025(19)
C39 0.085(4) 0.021(2) 0.048(3) 0.0009(18) -0.006(2) -0.020(2)
C40 0.071(3) 0.041(3) 0.049(3) -0.001(2) 0.000(2) -0.027(2)
C41 0.051(3) 0.031(2) 0.030(2) -0.0003(16) 0.0012(18) -0.0108(18)
C42 0.039(2) 0.0232(17) 0.0174(16) 0.0031(13) -0.0090(14) -0.0029(15)
C43 0.0232(17) 0.0232(17) 0.0230(16) -0.0020(13) -0.0048(13) -0.0035(13)
C44 0.036(2) 0.041(2) 0.0309(19) -0.0035(16) -0.0131(16) 0.0016(17)
C45 0.026(2) 0.041(2) 0.048(2) -0.0054(18) -0.0091(17) 0.0051(17)
C46 0.033(2) 0.044(2) 0.042(2) -0.0154(18) 0.0016(18) -0.0030(18)
C47 0.043(2) 0.068(3) 0.028(2) -0.0151(19) -0.0066(18) 0.003(2)
C48 0.031(2) 0.050(2) 0.0269(18) -0.0063(16) -0.0093(16) 0.0026(17)
C49 0.0243(18) 0.052(2) 0.0203(17) -0.0089(16) -0.0075(14) 0.0055(16)
C50 0.048(3) 0.062(3) 0.038(2) -0.008(2) -0.022(2) 0.016(2)
C51 0.059(3) 0.114(5) 0.048(3) -0.017(3) -0.033(3) 0.041(3)
C52 0.036(3) 0.146(6) 0.061(3) -0.043(4) -0.029(3) 0.018(3)
C53 0.033(2) 0.118(5) 0.048(3) -0.038(3) -0.012(2) -0.006(3)
C54 0.0248(19) 0.068(3) 0.031(2) -0.0194(19) -0.0046(16) -0.0040(19)
C55 0.0321(19) 0.0235(17) 0.0334(19) -0.0008(14) -0.0169(16) 0.0019(14)
C56 0.039(2) 0.0288(19) 0.042(2) 0.0003(16) -0.0132(18) -0.0024(16)
C57 0.042(2) 0.038(2) 0.071(3) 0.002(2) -0.021(2) -0.0077(19)
C58 0.060(3) 0.032(2) 0.082(3) -0.005(2) -0.045(3) -0.005(2)
C59 0.069(3) 0.034(2) 0.051(3) -0.0086(18) -0.041(2) 0.005(2)
C60 0.043(2) 0.032(2) 0.036(2) -0.0039(16) -0.0225(18) 0.0058(17)
C61 0.0303(19) 0.0339(19) 0.0227(17) -0.0123(14) -0.0080(14) 0.0063(15)
C62 0.036(2) 0.033(2) 0.0315(19) -0.0088(15) -0.0121(16) 0.0058(16)
C63 0.047(3) 0.039(2) 0.048(2) -0.0128(19) -0.020(2) 0.0189(19)
C64 0.034(2) 0.062(3) 0.051(3) -0.024(2) -0.018(2) 0.017(2)
C65 0.027(2) 0.057(3) 0.039(2) -0.0143(19) -0.0068(17) 0.0000(18)
C66 0.032(2) 0.040(2) 0.0258(18) -0.0082(15) -0.0038(15) 0.0007(16)
C67 0.0261(18) 0.0270(17) 0.0217(16) -0.0039(13) -0.0087(14) 0.0022(14)
C68 0.034(2) 0.036(2) 0.0238(18) -0.0055(15) -0.0061(15) 0.0036(16)
C69 0.040(2) 0.051(2) 0.0187(17) -0.0013(16) -0.0047(16) -0.0025(18)
C70 0.043(2) 0.039(2) 0.0240(18) 0.0055(15) -0.0148(16) -0.0033(17)
C71 0.0307(19) 0.0312(19) 0.0323(19) -0.0052(15) -0.0167(16) 0.0040(15)
C72 0.0250(18) 0.0325(18) 0.0185(16) -0.0037(13) -0.0079(13) -0.0044(14)
C73 0.0180(16) 0.0216(16) 0.0264(17) -0.0074(13) -0.0072(13) 0.0041(13)
C74 0.0253(18) 0.0281(18) 0.0273(17) -0.0069(14) -0.0120(14) 0.0070(14)
C75 0.0255(19) 0.034(2) 0.044(2) -0.0154(16) -0.0181(16) 0.0041(15)
C76 0.0182(17) 0.0320(19) 0.041(2) -0.0103(16) -0.0062(15) -0.0031(14)
C77 0.0227(18) 0.0294(18) 0.0270(18) -0.0060(14) -0.0023(14) 0.0012(14)
C78 0.0186(16) 0.0233(16) 0.0247(16) -0.0100(13) -0.0064(13) 0.0047(13)
C79 0.0177(16) 0.0282(17) 0.0179(15) -0.0026(13) -0.0039(13) -0.0015(13)
C80 0.0201(17) 0.0318(18) 0.0262(17) -0.0063(14) -0.0076(14) 0.0042(14)
C81 0.0269(19) 0.045(2) 0.0254(18) -0.0099(16) -0.0081(15) 0.0034(16)
C82 0.033(2) 0.059(3) 0.0212(18) 0.0005(17) -0.0064(15) -0.0047(18)
C83 0.053(3) 0.033(2) 0.040(2) 0.0073(17) -0.0109(19) -0.0041(19)
C84 0.043(2) 0.0293(19) 0.0310(19) -0.0037(15) -0.0057(17) -0.0023(16)
C85 0.0159(15) 0.0245(17) 0.0193(15) -0.0016(13) -0.0003(12) -0.0003(13)
C86 0.0202(17) 0.0305(18) 0.0243(17) -0.0053(14) -0.0046(14) 0.0012(14)
C87 0.033(2) 0.0311(19) 0.0307(19) -0.0020(15) -0.0067(16) 0.0036(16)
C88 0.035(2) 0.0251(19) 0.044(2) -0.0062(16) -0.0045(17) -0.0032(16)
C89 0.0245(19) 0.037(2) 0.043(2) -0.0112(17) -0.0085(16) -0.0069(16)
C90 0.0237(18) 0.0331(19) 0.0314(18) -0.0036(15) -0.0104(15) -0.0013(15)
Br1 0.0363(2) 0.0304(2) 0.0515(2) -0.00624(17) -0.01222(18) -0.00539(16)

loop_
_atom_type_symbol
_atom_type_description
_atom_type_scat_dispersion_real
_atom_type_scat_dispersion_imag
_atom_type_scat_source
C C 0.0033 0.0016 'International Tables Vol C Tables 4.2.6.8 and 6.1.1.4'
H H 0.0000 0.0000 'International Tables Vol C Tables 4.2.6.8 and 6.1.1.4'
N N 0.0061 0.0033 'International Tables Vol C Tables 4.2.6.8 and 6.1.1.4'
O O 0.0106 0.0060 'International Tables Vol C Tables 4.2.6.8 and 6.1.1.4'
P P 0.1023 0.0942 'International Tables Vol C Tables 4.2.6.8 and 6.1.1.4'
Cl Cl 0.1484 0.1585 'International Tables Vol C Tables 4.2.6.8 and 6.1.1.4'
Cu Cu 0.3201 1.2651 'International Tables Vol C Tables 4.2.6.8 and 6.1.1.4'
Br Br -0.2901 2.4595 'International Tables Vol C Tables 4.2.6.8 and 6.1.1.4'

loop_
_geom_angle_atom_site_label_1
_geom_angle_atom_site_label_2
_geom_angle_atom_site_label_3
_geom_angle
_geom_angle_site_symmetry_1
_geom_angle_site_symmetry_3
_geom_angle_publ_flag
P2 Cu1 P1 114.87(3) . . ?
N1 Cu1 P1 99.95(7) . . ?
N1 Cu1 P2 133.74(8) . . ?
N2 Cu1 P1 100.95(7) . . ?
N2 Cu1 P2 118.20(7) . . ?
N2 Cu1 N1 81.25(10) . . ?
P4 Cu2 P3 120.90(3) . . ?
N4 Cu2 P3 102.29(7) . . ?
N4 Cu2 P4 118.51(8) . . ?
N4 Cu2 N5 79.06(10) . . ?
N5 Cu2 P3 104.06(8) . . ?
N5 Cu2 P4 123.26(8) . . ?
O3 Cl1 O4 107.9(4) . . ?
O3 Cl1 O5 110.1(3) . . ?
O3 Cl1 O6 109.9(2) . . ?
O4 Cl1 O5 107.1(3) . . ?
O4 Cl1 O6 109.2(3) . . ?
O6 Cl1 O5 112.39(18) . . ?
O8 Cl2 O7 108.4(3) . . ?
O9 Cl2 O7 109.5(3) . . ?
O9 Cl2 O8 106.6(4) . . ?
O9 Cl2 O10 111.3(3) . . ?
O10 Cl2 O7 110.0(2) . . ?
O10 Cl2 O8 110.9(3) . . ?
C19 P1 Cu1 118.41(11) . . ?
C19 P1 C25 103.83(15) . . ?
C19 P1 C31 105.87(15) . . ?
C25 P1 Cu1 107.85(10) . . ?
C25 P1 C31 103.14(15) . . ?
C31 P1 Cu1 116.03(11) . . ?
C42 P2 Cu1 107.34(10) . . ?
C42 P2 C43 104.97(15) . . ?
C42 P2 C49 103.51(17) . . ?
C43 P2 Cu1 119.20(11) . . ?
C43 P2 C49 103.40(15) . . ?
C49 P2 Cu1 116.79(12) . . ?
C55 P3 Cu2 123.56(12) . . ?
C61 P3 Cu2 103.24(11) . . ?
C61 P3 C55 104.92(16) . . ?
C61 P3 C67 106.66(16) . . ?
C67 P3 Cu2 116.72(11) . . ?
C67 P3 C55 100.36(15) . . ?
C78 P4 Cu2 106.26(10) . . ?
C78 P4 C85 105.72(15) . . ?
C79 P4 Cu2 118.11(11) . . ?
C79 P4 C78 105.80(15) . . ?
C79 P4 C85 103.93(14) . . ?
C85 P4 Cu2 116.01(10) . . ?
C37 O1 C36 118.7(3) . . ?
C73 O2 C72 121.0(2) . . ?
C1 N1 Cu1 129.7(2) . . ?
C1 N1 C12 118.2(3) . . ?
C12 N1 Cu1 111.4(2) . . ?
C10 N2 Cu1 127.9(2) . . ?
C10 N2 C11 118.7(3) . . ?
C11 N2 Cu1 112.9(2) . . ?
C5 N3 H3 126.5 . . ?
C13 N3 H3 126.5 . . ?
C13 N3 C5 107.0(3) . . ?
C6 N4 Cu2 140.0(2) . . ?
C13 N4 Cu2 113.4(2) . . ?
C13 N4 C6 105.1(3) . . ?
C14 N5 Cu2 111.2(2) . . ?
C18 N5 Cu2 132.5(2) . . ?
C18 N5 C14 115.8(3) . . ?
N1 C1 H1 118.5 . . ?
N1 C1 C2 123.1(3) . . ?
C2 C1 H1 118.5 . . ?
C1 C2 H2 120.1 . . ?
C3 C2 C1 119.7(3) . . ?
C3 C2 H2 120.1 . . ?
C2 C3 H3A 120.6 . . ?
C2 C3 C4 118.9(3) . . ?
C4 C3 H3A 120.6 . . ?
Cl3 C01 Cl4 113.2(3) . . ?
Cl3 C01 H01A 108.9 . . ?
Cl3 C01 H01B 108.9 . . ?
Cl4 C01 H01A 108.9 . . ?
Cl4 C01 H01B 108.9 . . ?
H01A C01 H01B 107.8 . . ?
C3 C4 C5 125.8(3) . . ?
C3 C4 C12 118.2(3) . . ?
C12 C4 C5 116.0(3) . . ?
N3 C5 C4 130.7(3) . . ?
N3 C5 C6 105.8(3) . . ?
C6 C5 C4 123.5(3) . . ?
N4 C6 C5 109.9(3) . . ?
N4 C6 C7 128.7(3) . . ?
C5 C6 C7 121.3(3) . . ?
C8 C7 C6 124.7(3) . . ?
C8 C7 C11 118.6(3) . . ?
C11 C7 C6 116.7(3) . . ?
C7 C8 H8 120.5 . . ?
C9 C8 C7 118.9(3) . . ?
C9 C8 H8 120.5 . . ?
C8 C9 H9 120.4 . . ?
C8 C9 C10 119.3(3) . . ?
C10 C9 H9 120.4 . . ?
N2 C10 C9 122.8(3) . . ?
N2 C10 H10 118.6 . . ?
C9 C10 H10 118.6 . . ?
N2 C11 C7 121.6(3) . . ?
N2 C11 C12 116.7(3) . . ?
C7 C11 C12 121.7(3) . . ?
N1 C12 C4 121.9(3) . . ?
N1 C12 C11 117.2(3) . . ?
C4 C12 C11 120.8(3) . . ?
N3 C13 C14 125.8(3) . . ?
N4 C13 N3 112.1(3) . . ?
N4 C13 C14 122.0(3) . . ?
N5 C14 C13 112.8(3) . . ?
C15 C14 N5 123.0(3) . . ?
C15 C14 C13 124.2(3) . . ?
C14 C15 H15 120.5 . . ?
C14 C15 C16 119.1(4) . . ?
C16 C15 H15 120.5 . . ?
C15 C16 H16 119.9 . . ?
C17 C16 C15 120.1(4) . . ?
C17 C16 H16 119.9 . . ?
C16 C17 H17 121.7 . . ?
C16 C17 C18 116.6(4) . . ?
C18 C17 H17 121.7 . . ?
N5 C18 C17 125.3(4) . . ?
N5 C18 Br1 116.9(3) . . ?
C17 C18 Br1 117.8(3) . . ?
C20 C19 P1 118.1(3) . . ?
C24 C19 P1 122.9(3) . . ?
C24 C19 C20 118.9(3) . . ?
C19 C20 H20 119.8 . . ?
C21 C20 C19 120.5(4) . . ?
C21 C20 H20 119.8 . . ?
C20 C21 H21 120.2 . . ?
C22 C21 C20 119.6(4) . . ?
C22 C21 H21 120.2 . . ?
C21 C22 H22 119.6 . . ?
C23 C22 C21 120.7(4) . . ?
C23 C22 H22 119.6 . . ?
C22 C23 H23 120.0 . . ?
C22 C23 C24 120.0(4) . . ?
C24 C23 H23 120.0 . . ?
C19 C24 H24 119.8 . . ?
C23 C24 C19 120.3(4) . . ?
C23 C24 H24 119.8 . . ?
C26 C25 P1 120.3(3) . . ?
C30 C25 P1 120.3(2) . . ?
C30 C25 C26 118.8(3) . . ?
C25 C26 H26 120.1 . . ?
C27 C26 C25 119.9(3) . . ?
C27 C26 H26 120.1 . . ?
C26 C27 H27 119.6 . . ?
C28 C27 C26 120.8(3) . . ?
C28 C27 H27 119.6 . . ?
C27 C28 H28 120.3 . . ?
C29 C28 C27 119.3(3) . . ?
C29 C28 H28 120.3 . . ?
C28 C29 H29 119.7 . . ?
C30 C29 C28 120.6(3) . . ?
C30 C29 H29 119.7 . . ?
C25 C30 H30 119.7 . . ?
C29 C30 C25 120.6(3) . . ?
C29 C30 H30 119.7 . . ?
C32 C31 P1 123.3(2) . . ?
C36 C31 P1 119.4(2) . . ?
C36 C31 C32 117.1(3) . . ?
C31 C32 H32 119.3 . . ?
C33 C32 C31 121.4(3) . . ?
C33 C32 H32 119.3 . . ?
C32 C33 H33 120.0 . . ?
C34 C33 C32 120.0(3) . . ?
C34 C33 H33 120.0 . . ?
C33 C34 H34 120.1 . . ?
C33 C34 C35 119.9(3) . . ?
C35 C34 H34 120.1 . . ?
C34 C35 H35 120.1 . . ?
C36 C35 C34 119.8(3) . . ?
C36 C35 H35 120.1 . . ?
O1 C36 C31 119.9(3) . . ?
C35 C36 O1 118.0(3) . . ?
C35 C36 C31 121.9(3) . . ?
O1 C37 C42 115.9(3) . . ?
C38 C37 O1 122.6(3) . . ?
C38 C37 C42 121.5(4) . . ?
C37 C38 H38 120.6 . . ?
C39 C38 C37 118.8(4) . . ?
C39 C38 H38 120.6 . . ?
C38 C39 H39 119.4 . . ?
C40 C39 C38 121.2(4) . . ?
C40 C39 H39 119.4 . . ?
C39 C40 H40 120.0 . . ?
C39 C40 C41 119.9(4) . . ?
C41 C40 H40 120.0 . . ?
C40 C41 H41 120.0 . . ?
C42 C41 C40 119.9(4) . . ?
C42 C41 H41 120.0 . . ?
C37 C42 P2 117.2(3) . . ?
C41 C42 P2 123.6(3) . . ?
C41 C42 C37 118.6(3) . . ?
C44 C43 P2 118.8(3) . . ?
C48 C43 P2 122.4(3) . . ?
C48 C43 C44 118.7(3) . . ?
C43 C44 H44 119.7 . . ?
C45 C44 C43 120.6(3) . . ?
C45 C44 H44 119.7 . . ?
C44 C45 H45 120.1 . . ?
C46 C45 C44 119.7(4) . . ?
C46 C45 H45 120.1 . . ?
C45 C46 H46 120.0 . . ?
C47 C46 C45 120.1(4) . . ?
C47 C46 H46 120.0 . . ?
C46 C47 H47 119.9 . . ?
C46 C47 C48 120.2(4) . . ?
C48 C47 H47 119.9 . . ?
C43 C48 H48 119.7 . . ?
C47 C48 C43 120.6(4) . . ?
C47 C48 H48 119.7 . . ?
C50 C49 P2 121.7(3) . . ?
C54 C49 P2 118.7(3) . . ?
C54 C49 C50 119.6(4) . . ?
C49 C50 H50 120.8 . . ?
C51 C50 C49 118.5(5) . . ?
C51 C50 H50 120.8 . . ?
C50 C51 H51 119.3 . . ?
C52 C51 C50 121.3(5) . . ?
C52 C51 H51 119.3 . . ?
C51 C52 H52 120.0 . . ?
C53 C52 C51 120.0(5) . . ?
C53 C52 H52 120.0 . . ?
C52 C53 H53 119.9 . . ?
C52 C53 C54 120.2(5) . . ?
C54 C53 H53 119.9 . . ?
C49 C54 C53 120.4(5) . . ?
C49 C54 H54 119.8 . . ?
C53 C54 H54 119.8 . . ?
C56 C55 P3 118.9(3) . . ?
C60 C55 P3 122.0(3) . . ?
C60 C55 C56 119.0(3) . . ?
C55 C56 H56 119.9 . . ?
C57 C56 C55 120.3(4) . . ?
C57 C56 H56 119.9 . . ?
C56 C57 H57 120.0 . . ?
C58 C57 C56 119.9(4) . . ?
C58 C57 H57 120.0 . . ?
C57 C58 H58 119.8 . . ?
C59 C58 C57 120.4(4) . . ?
C59 C58 H58 119.8 . . ?
C58 C59 H59 119.9 . . ?
C58 C59 C60 120.3(4) . . ?
C60 C59 H59 119.9 . . ?
C55 C60 H60 119.9 . . ?
C59 C60 C55 120.1(4) . . ?
C59 C60 H60 119.9 . . ?
C62 C61 P3 116.9(3) . . ?
C66 C61 P3 122.7(3) . . ?
C66 C61 C62 119.0(3) . . ?
C61 C62 H62 120.1 . . ?
C63 C62 C61 119.8(4) . . ?
C63 C62 H62 120.1 . . ?
C62 C63 H63 119.6 . . ?
C64 C63 C62 120.9(4) . . ?
C64 C63 H63 119.6 . . ?
C63 C64 H64 120.2 . . ?
C65 C64 C63 119.7(4) . . ?
C65 C64 H64 120.2 . . ?
C64 C65 H65 120.0 . . ?
C64 C65 C66 120.1(4) . . ?
C66 C65 H65 120.0 . . ?
C61 C66 H66 119.7 . . ?
C65 C66 C61 120.6(4) . . ?
C65 C66 H66 119.7 . . ?
C68 C67 P3 123.4(3) . . ?
C68 C67 C72 117.4(3) . . ?
C72 C67 P3 119.1(2) . . ?
C67 C68 H68 119.7 . . ?
C67 C68 C69 120.6(3) . . ?
C69 C68 H68 119.7 . . ?
C68 C69 H69 119.9 . . ?
C70 C69 C68 120.3(3) . . ?
C70 C69 H69 119.9 . . ?
C69 C70 H70 120.0 . . ?
C71 C70 C69 120.1(3) . . ?
C71 C70 H70 120.0 . . ?
C70 C71 H71 120.5 . . ?
C72 C71 C70 119.1(3) . . ?
C72 C71 H71 120.5 . . ?
O2 C72 C67 119.3(3) . . ?
C71 C72 O2 117.7(3) . . ?
C71 C72 C67 122.5(3) . . ?
O2 C73 C78 114.4(3) . . ?
C74 C73 O2 123.5(3) . . ?
C74 C73 C78 122.1(3) . . ?
C73 C74 H74 120.9 . . ?
C73 C74 C75 118.2(3) . . ?
C75 C74 H74 120.9 . . ?
C74 C75 H75 119.4 . . ?
C76 C75 C74 121.2(3) . . ?
C76 C75 H75 119.4 . . ?
C75 C76 H76 120.1 . . ?
C75 C76 C77 119.9(3) . . ?
C77 C76 H76 120.1 . . ?
C76 C77 H77 119.8 . . ?
C76 C77 C78 120.3(3) . . ?
C78 C77 H77 119.8 . . ?
C73 C78 P4 117.3(2) . . ?
C77 C78 P4 123.8(3) . . ?
C77 C78 C73 118.2(3) . . ?
C80 C79 P4 123.6(3) . . ?
C84 C79 P4 117.8(2) . . ?
C84 C79 C80 118.4(3) . . ?
C79 C80 H80 119.9 . . ?
C81 C80 C79 120.3(3) . . ?
C81 C80 H80 119.9 . . ?
C80 C81 H81 119.6 . . ?
C82 C81 C80 120.7(3) . . ?
C82 C81 H81 119.6 . . ?
C81 C82 H82 120.3 . . ?
C81 C82 C83 119.5(3) . . ?
C83 C82 H82 120.3 . . ?
C82 C83 H83 120.0 . . ?
C84 C83 C82 120.0(4) . . ?
C84 C83 H83 120.0 . . ?
C79 C84 H84 119.4 . . ?
C83 C84 C79 121.1(3) . . ?
C83 C84 H84 119.4 . . ?
C86 C85 P4 122.9(2) . . ?
C86 C85 C90 118.2(3) . . ?
C90 C85 P4 118.8(2) . . ?
C85 C86 H86 119.6 . . ?
C87 C86 C85 120.8(3) . . ?
C87 C86 H86 119.6 . . ?
C86 C87 H87 119.8 . . ?
C88 C87 C86 120.4(3) . . ?
C88 C87 H87 119.8 . . ?
C87 C88 H88 120.2 . . ?
C89 C88 C87 119.6(3) . . ?
C89 C88 H88 120.2 . . ?
C88 C89 H89 119.7 . . ?
C88 C89 C90 120.5(3) . . ?
C90 C89 H89 119.7 . . ?
C85 C90 H90 119.8 . . ?
C89 C90 C85 120.5(3) . . ?
C89 C90 H90 119.8 . . ?

loop_
_geom_bond_atom_site_label_1
_geom_bond_atom_site_label_2
_geom_bond_distance
_geom_bond_site_symmetry_2
_geom_bond_publ_flag
Cu1 P1 2.2878(9) . ?
Cu1 P2 2.2095(9) . ?
Cu1 N1 2.078(3) . ?
Cu1 N2 2.045(3) . ?
Cu2 P3 2.2871(9) . ?
Cu2 P4 2.2451(9) . ?
Cu2 N4 2.061(3) . ?
Cu2 N5 2.213(3) . ?
Cl1 O3 1.379(4) . ?
Cl1 O4 1.398(4) . ?
Cl1 O5 1.421(3) . ?
Cl1 O6 1.416(3) . ?
Cl2 O7 1.423(3) . ?
Cl2 O8 1.405(4) . ?
Cl2 O9 1.376(4) . ?
Cl2 O10 1.404(4) . ?
Cl3 C01 1.734(5) . ?
Cl4 C01 1.759(5) . ?
P1 C19 1.823(3) . ?
P1 C25 1.832(3) . ?
P1 C31 1.834(3) . ?
P2 C42 1.824(3) . ?
P2 C43 1.824(3) . ?
P2 C49 1.831(4) . ?
P3 C55 1.835(4) . ?
P3 C61 1.831(4) . ?
P3 C67 1.833(3) . ?
P4 C78 1.829(3) . ?
P4 C79 1.825(3) . ?
P4 C85 1.832(3) . ?
O1 C36 1.397(4) . ?
O1 C37 1.387(4) . ?
O2 C72 1.396(4) . ?
O2 C73 1.383(4) . ?
N1 C1 1.331(4) . ?
N1 C12 1.357(4) . ?
N2 C10 1.332(4) . ?
N2 C11 1.355(4) . ?
N3 H3 0.8800 . ?
N3 C5 1.369(4) . ?
N3 C13 1.363(4) . ?
N4 C6 1.379(4) . ?
N4 C13 1.324(4) . ?
N5 C14 1.377(4) . ?
N5 C18 1.327(5) . ?
C1 H1 0.9500 . ?
C1 C2 1.390(5) . ?
C2 H2 0.9500 . ?
C2 C3 1.368(5) . ?
C3 H3A 0.9500 . ?
C3 C4 1.401(5) . ?
C01 H01A 0.9900 . ?
C01 H01B 0.9900 . ?
C4 C5 1.428(4) . ?
C4 C12 1.416(4) . ?
C5 C6 1.386(4) . ?
C6 C7 1.434(4) . ?
C7 C8 1.399(4) . ?
C7 C11 1.407(4) . ?
C8 H8 0.9500 . ?
C8 C9 1.375(5) . ?
C9 H9 0.9500 . ?
C9 C10 1.394(5) . ?
C10 H10 0.9500 . ?
C11 C12 1.455(4) . ?
C13 C14 1.466(4) . ?
C14 C15 1.355(5) . ?
C15 H15 0.9500 . ?
C15 C16 1.392(6) . ?
C16 H16 0.9500 . ?
C16 C17 1.367(6) . ?
C17 H17 0.9500 . ?
C17 C18 1.399(5) . ?
C18 Br1 1.892(4) . ?
C19 C20 1.391(5) . ?
C19 C24 1.390(5) . ?
C20 H20 0.9500 . ?
C20 C21 1.387(5) . ?
C21 H21 0.9500 . ?
C21 C22 1.377(6) . ?
C22 H22 0.9500 . ?
C22 C23 1.372(6) . ?
C23 H23 0.9500 . ?
C23 C24 1.385(6) . ?
C24 H24 0.9500 . ?
C25 C26 1.394(5) . ?
C25 C30 1.391(5) . ?
C26 H26 0.9500 . ?
C26 C27 1.384(5) . ?
C27 H27 0.9500 . ?
C27 C28 1.382(5) . ?
C28 H28 0.9500 . ?
C28 C29 1.377(5) . ?
C29 H29 0.9500 . ?
C29 C30 1.376(5) . ?
C30 H30 0.9500 . ?
C31 C32 1.398(5) . ?
C31 C36 1.398(5) . ?
C32 H32 0.9500 . ?
C32 C33 1.384(5) . ?
C33 H33 0.9500 . ?
C33 C34 1.380(5) . ?
C34 H34 0.9500 . ?
C34 C35 1.385(5) . ?
C35 H35 0.9500 . ?
C35 C36 1.375(5) . ?
C37 C38 1.381(5) . ?
C37 C42 1.393(5) . ?
C38 H38 0.9500 . ?
C38 C39 1.375(6) . ?
C39 H39 0.9500 . ?
C39 C40 1.375(7) . ?
C40 H40 0.9500 . ?
C40 C41 1.393(6) . ?
C41 H41 0.9500 . ?
C41 C42 1.392(5) . ?
C43 C44 1.393(5) . ?
C43 C48 1.392(5) . ?
C44 H44 0.9500 . ?
C44 C45 1.389(5) . ?
C45 H45 0.9500 . ?
C45 C46 1.385(6) . ?
C46 H46 0.9500 . ?
C46 C47 1.378(6) . ?
C47 H47 0.9500 . ?
C47 C48 1.382(5) . ?
C48 H48 0.9500 . ?
C49 C50 1.407(6) . ?
C49 C54 1.380(6) . ?
C50 H50 0.9500 . ?
C50 C51 1.402(7) . ?
C51 H51 0.9500 . ?
C51 C52 1.368(9) . ?
C52 H52 0.9500 . ?
C52 C53 1.368(9) . ?
C53 H53 0.9500 . ?
C53 C54 1.398(6) . ?
C54 H54 0.9500 . ?
C55 C56 1.392(5) . ?
C55 C60 1.390(5) . ?
C56 H56 0.9500 . ?
C56 C57 1.384(6) . ?
C57 H57 0.9500 . ?
C57 C58 1.375(7) . ?
C58 H58 0.9500 . ?
C58 C59 1.371(7) . ?
C59 H59 0.9500 . ?
C59 C60 1.383(6) . ?
C60 H60 0.9500 . ?
C61 C62 1.396(5) . ?
C61 C66 1.393(5) . ?
C62 H62 0.9500 . ?
C62 C63 1.386(5) . ?
C63 H63 0.9500 . ?
C63 C64 1.381(6) . ?
C64 H64 0.9500 . ?
C64 C65 1.378(6) . ?
C65 H65 0.9500 . ?
C65 C66 1.387(5) . ?
C66 H66 0.9500 . ?
C67 C68 1.393(5) . ?
C67 C72 1.396(5) . ?
C68 H68 0.9500 . ?
C68 C69 1.396(5) . ?
C69 H69 0.9500 . ?
C69 C70 1.384(5) . ?
C70 H70 0.9500 . ?
C70 C71 1.383(5) . ?
C71 H71 0.9500 . ?
C71 C72 1.380(5) . ?
C73 C74 1.380(5) . ?
C73 C78 1.398(4) . ?
C74 H74 0.9500 . ?
C74 C75 1.390(5) . ?
C75 H75 0.9500 . ?
C75 C76 1.381(5) . ?
C76 H76 0.9500 . ?
C76 C77 1.388(5) . ?
C77 H77 0.9500 . ?
C77 C78 1.396(5) . ?
C79 C80 1.391(5) . ?
C79 C84 1.386(5) . ?
C80 H80 0.9500 . ?
C80 C81 1.385(5) . ?
C81 H81 0.9500 . ?
C81 C82 1.374(6) . ?
C82 H82 0.9500 . ?
C82 C83 1.383(6) . ?
C83 H83 0.9500 . ?
C83 C84 1.381(5) . ?
C84 H84 0.9500 . ?
C85 C86 1.396(5) . ?
C85 C90 1.397(5) . ?
C86 H86 0.9500 . ?
C86 C87 1.384(5) . ?
C87 H87 0.9500 . ?
C87 C88 1.380(5) . ?
C88 H88 0.9500 . ?
C88 C89 1.378(6) . ?
C89 H89 0.9500 . ?
C89 C90 1.387(5) . ?
C90 H90 0.9500 . ?

loop_
_platon_squeeze_void_nr
_platon_squeeze_void_average_x
_platon_squeeze_void_average_y
_platon_squeeze_void_average_z
_platon_squeeze_void_volume
_platon_squeeze_void_count_electrons
_platon_squeeze_void_content
1 0.000 0.000 0.027 958 315 ' '
